data_4328624
loop_
_publ_author_name
'Violeta Sicilia'
'Juan Forni\'es'
'Jos\'e M Casas'
'Antonio Mart\'in'
'Jos\'e A. L\'opez'
'Carmen Larraz'
'Pilar Borja'
'Carmen Ovejero'
'Daniel Tordera'
'Henk Bolink'

_publ_section_title
;
 Highly Luminescent Half-Lantern Cyclometalated Platinum(II) Complex:
 Synthesis, Structure, Luminescence Studies, and Reactivity.
;
_journal_name_full 'Inorganic Chemistry'
_journal_page_first 3427
_journal_page_last 3435
_journal_paper_doi 10.1021/ic201910t
_journal_volume 51
_journal_year 2012
_chemical_formula_sum 'C43 H30 Cl6 I2 N4 Pt2 S4'
_chemical_formula_weight 1587.63
_chemical_name_systematic
; 
 ? 
;
_space_group_IT_number 14
_symmetry_cell_setting monoclinic
_symmetry_space_group_name_Hall '-P 2yn'
_symmetry_space_group_name_H-M 'P 1 21/n 1'
_atom_sites_solution_hydrogens geom
_atom_sites_solution_primary direct
_atom_sites_solution_secondary difmap
_audit_creation_method SHELXL-97
_cell_angle_alpha 90.00
_cell_angle_beta 113.379(2)
_cell_angle_gamma 90.00
_cell_formula_units_Z 4
_cell_length_a 17.3898(2)
_cell_length_b 14.91100(10)
_cell_length_c 20.1614(3)
_cell_measurement_reflns_used 36765
_cell_measurement_temperature 100(2)
_cell_measurement_theta_max 28.7188
_cell_measurement_theta_min 4.1139
_cell_volume 4798.63(12)
_computing_cell_refinement
;
CrysAlis RED, Oxford Diffraction Ltd.,
Version 1.171.33.52 (release 06-11-2009 CrysAlis171 .NET)
(compiled Nov  6 2009,16:24:50)
;
_computing_data_collection
;
CrysAlis CCD, Oxford Diffraction Ltd.,
Version 1.171.33.52 (release 06-11-2009 CrysAlis171 .NET)
(compiled Nov  6 2009,16:24:50)
;
_computing_data_reduction
;
CrysAlis RED, Oxford Diffraction Ltd.,
Version 1.171.33.52 (release 06-11-2009 CrysAlis171 .NET)
(compiled Nov  6 2009,16:24:50)
;
_computing_structure_refinement 'SHELXL-97 (Sheldrick, 1997)'
_computing_structure_solution 'SHELXS-97 (Sheldrick, 1990)'
_diffrn_ambient_temperature 100(2)
_diffrn_detector_area_resol_mean 16.0655
_diffrn_measured_fraction_theta_full 0.995
_diffrn_measured_fraction_theta_max 0.916
_diffrn_measurement_details
;
  1 omega -102.00  -58.00   0.5000   15.0000
omega____ theta____ kappa____ phi______ frames
    -      -19.9615  179.0000   30.0000 88
  2 omega  -64.00   11.00   0.5000   15.0000
omega____ theta____ kappa____ phi______ frames
    -      -19.9615  -77.0000   30.0000 150
  3 omega  -72.00   45.00   0.5000   15.0000
omega____ theta____ kappa____ phi______ frames
    -      -19.9615    0.0000   30.0000 234
  4 omega  -53.00   52.00   0.5000   15.0000
omega____ theta____ kappa____ phi______ frames
    -      -19.9615   77.0000 -180.0000 210
  5 omega  -92.00   -4.00   0.5000   15.0000
omega____ theta____ kappa____ phi______ frames
    -      -19.9615  -77.0000  150.0000 176
  6 omega   34.00  102.00   0.5000   15.0000
omega____ theta____ kappa____ phi______ frames
    -       22.1490  179.0000  120.0000 136
  7 omega  -10.00   96.00   0.5000   15.0000
omega____ theta____ kappa____ phi______ frames
    -       22.1490   37.0000  -60.0000 212
;
_diffrn_measurement_device_type 'Xcalibur, Sapphire3'
_diffrn_measurement_method 'w scans'
_diffrn_orient_matrix_UB_11 -0.0350679631
_diffrn_orient_matrix_UB_12 -0.0103543346
_diffrn_orient_matrix_UB_13 0.0081788544
_diffrn_orient_matrix_UB_21 0.0110986241
_diffrn_orient_matrix_UB_22 -0.0460085083
_diffrn_orient_matrix_UB_23 0.0030557099
_diffrn_orient_matrix_UB_31 0.0249018337
_diffrn_orient_matrix_UB_32 0.0060350419
_diffrn_orient_matrix_UB_33 0.0373098651
_diffrn_radiation_monochromator graphite
_diffrn_radiation_source 'Enhance (Mo) X-ray Source'
_diffrn_radiation_type MoK\a
_diffrn_radiation_wavelength 0.71073
_diffrn_reflns_av_R_equivalents 0.0354
_diffrn_reflns_av_sigmaI/netI 0.0252
_diffrn_reflns_limit_h_max 23
_diffrn_reflns_limit_h_min -23
_diffrn_reflns_limit_k_max 19
_diffrn_reflns_limit_k_min -19
_diffrn_reflns_limit_l_max 25
_diffrn_reflns_limit_l_min -27
_diffrn_reflns_number 52416
_diffrn_reflns_theta_full 25.00
_diffrn_reflns_theta_max 28.78
_diffrn_reflns_theta_min 4.12
_exptl_absorpt_coefficient_mu 7.656
_exptl_absorpt_correction_T_max 0.6566
_exptl_absorpt_correction_T_min 0.1413
_exptl_absorpt_correction_type multi-scan
_exptl_absorpt_process_details
;
CrysAlis RED, Oxford Diffraction Ltd.,
Version 1.171.33.52 (release 06-11-2009 CrysAlis171 .NET)
(compiled Nov  6 2009,16:24:50)
empirical absorption correction using spherical harmonics,
 implemented in SCALE3 ABSPACK scaling algorithm.
;
_exptl_crystal_colour red
_exptl_crystal_density_diffrn 2.198
_exptl_crystal_description plate
_exptl_crystal_F_000 2976
_exptl_crystal_size_max 0.42
_exptl_crystal_size_mid 0.21
_exptl_crystal_size_min 0.06
_refine_diff_density_max 3.618
_refine_diff_density_min -3.104
_refine_diff_density_rms 0.210
_refine_ls_extinction_method none
_refine_ls_goodness_of_fit_ref 1.045
_refine_ls_hydrogen_treatment constr
_refine_ls_matrix_type full
_refine_ls_number_parameters 553
_refine_ls_number_reflns 11440
_refine_ls_number_restraints 10
_refine_ls_restrained_S_all 1.045
_refine_ls_R_factor_all 0.0439
_refine_ls_R_factor_gt 0.0383
_refine_ls_shift/su_max 0.002
_refine_ls_shift/su_mean 0.000
_refine_ls_structure_factor_coef Fsqd
_refine_ls_weighting_details 'calc w=1/[\s^2^(Fo^2^)+(0.0381P)^2^+63.1058P] where P=(Fo^2^+2Fc^2^)/3'
_refine_ls_weighting_scheme calc
_refine_ls_wR_factor_gt 0.0917
_refine_ls_wR_factor_ref 0.0935
_reflns_number_gt 10153
_reflns_number_total 11440
_reflns_threshold_expression >2sigma(I)
_cod_data_source_file ic201910t_si_002_4.cif
_cod_data_source_block amt636
_cod_original_cell_volume 4798.63(10)
_cod_database_code 4328624

loop_
_symmetry_equiv_pos_as_xyz
'x, y, z'
'-x+1/2, y+1/2, -z+1/2'
'-x, -y, -z'
'x-1/2, -y-1/2, z-1/2'

loop_
_atom_site_label
_atom_site_type_symbol
_atom_site_fract_x
_atom_site_fract_y
_atom_site_fract_z
_atom_site_U_iso_or_equiv
_atom_site_adp_type
_atom_site_occupancy
_atom_site_symmetry_multiplicity
_atom_site_calc_flag
_atom_site_refinement_flags
_atom_site_disorder_assembly
_atom_site_disorder_group
Pt1 Pt 0.013928(13) 0.586694(14) 0.228754(11) 0.01142(6) Uani 1 1 d . . .
Pt2 Pt -0.002097(13) 0.759687(14) 0.191721(11) 0.01094(6) Uani 1 1 d . . .
I1 I 0.03304(3) 0.40358(3) 0.24841(2) 0.01930(9) Uani 1 1 d . . .
I2 I -0.03706(2) 0.93858(3) 0.16081(2) 0.01710(9) Uani 1 1 d . . .
S1 S -0.14470(9) 0.73759(10) 0.13693(8) 0.0152(3) Uani 1 1 d . . .
S2 S -0.26926(10) 0.63917(12) 0.17394(10) 0.0244(3) Uani 1 1 d . . .
S3 S -0.04908(9) 0.55357(10) 0.10748(8) 0.0142(3) Uani 1 1 d . . .
S4 S -0.01448(10) 0.61259(10) -0.01704(8) 0.0165(3) Uani 1 1 d . . .
N1 N 0.0780(3) 0.6083(3) 0.3389(3) 0.0180(11) Uani 1 1 d . . .
N2 N 0.1241(3) 0.7877(3) 0.2428(3) 0.0129(9) Uani 1 1 d . . .
N3 N -0.1120(3) 0.5953(3) 0.2294(3) 0.0134(9) Uani 1 1 d . . .
N4 N 0.0059(3) 0.7205(3) 0.0899(3) 0.0124(9) Uani 1 1 d . . .
C1 C 0.1321(4) 0.5817(4) 0.2326(3) 0.0151(11) Uani 1 1 d . . .
C2 C 0.1612(4) 0.5647(4) 0.1797(4) 0.0194(12) Uani 1 1 d . . .
H2 H 0.1226 0.5540 0.1315 0.023 Uiso 1 1 calc R . .
C3 C 0.2481(4) 0.5631(4) 0.1965(4) 0.0238(14) Uani 1 1 d . . .
H3 H 0.2670 0.5517 0.1591 0.029 Uiso 1 1 calc R . .
C4 C 0.3060(4) 0.5776(5) 0.2656(4) 0.0277(15) Uani 1 1 d . . .
H4 H 0.3641 0.5777 0.2752 0.033 Uiso 1 1 calc R . .
C5 C 0.2794(4) 0.5921(4) 0.3218(4) 0.0223(14) Uani 1 1 d . . .
C6 C 0.3354(4) 0.6082(5) 0.3956(4) 0.0282(16) Uani 1 1 d . . .
H6 H 0.3940 0.6095 0.4079 0.034 Uiso 1 1 calc R . .
C7 C 0.3065(4) 0.6216(5) 0.4480(4) 0.0287(16) Uani 1 1 d . . .
H7 H 0.3453 0.6305 0.4964 0.034 Uiso 1 1 calc R . .
C8 C 0.2182(4) 0.6224(4) 0.4319(4) 0.0227(14) Uani 1 1 d . . .
C9 C 0.1830(5) 0.6346(5) 0.4830(4) 0.0307(17) Uani 1 1 d . . .
H9 H 0.2184 0.6433 0.5325 0.037 Uiso 1 1 calc R . .
C10 C 0.0973(5) 0.6338(5) 0.4616(4) 0.0310(16) Uani 1 1 d . . .
H10 H 0.0731 0.6419 0.4960 0.037 Uiso 1 1 calc R . .
C11 C 0.0461(4) 0.6209(5) 0.3883(3) 0.0224(13) Uani 1 1 d . . .
H11 H -0.0130 0.6211 0.3735 0.027 Uiso 1 1 calc R . .
C12 C 0.1625(4) 0.6085(4) 0.3595(3) 0.0177(12) Uani 1 1 d . . .
C13 C 0.1921(4) 0.5941(4) 0.3037(3) 0.0164(12) Uani 1 1 d . . .
C14 C -0.0004(4) 0.7954(4) 0.2888(3) 0.0171(12) Uani 1 1 d . . .
C15 C -0.0645(4) 0.8014(5) 0.3136(4) 0.0246(14) Uani 1 1 d . . .
H15 H -0.1201 0.7857 0.2825 0.030 Uiso 1 1 calc R . .
C16 C -0.0472(5) 0.8306(6) 0.3845(4) 0.0334(17) Uani 1 1 d . . .
H16 H -0.0915 0.8339 0.4008 0.040 Uiso 1 1 calc R . .
C17 C 0.0326(5) 0.8544(6) 0.4308(4) 0.0338(17) Uani 1 1 d . . .
H17 H 0.0428 0.8731 0.4786 0.041 Uiso 1 1 calc R . .
C18 C 0.0986(5) 0.8510(5) 0.4080(4) 0.0260(14) Uani 1 1 d . . .
C19 C 0.1842(5) 0.8753(5) 0.4530(4) 0.0301(16) Uani 1 1 d . . .
H19 H 0.1974 0.8948 0.5011 0.036 Uiso 1 1 calc R . .
C20 C 0.2459(5) 0.8709(5) 0.4283(4) 0.0280(15) Uani 1 1 d . . .
H20 H 0.3013 0.8873 0.4594 0.034 Uiso 1 1 calc R . .
C21 C 0.2294(4) 0.8420(4) 0.3556(3) 0.0206(13) Uani 1 1 d . . .
C22 C 0.2884(4) 0.8369(5) 0.3251(4) 0.0242(14) Uani 1 1 d . . .
H22 H 0.3449 0.8537 0.3526 0.029 Uiso 1 1 calc R . .
C23 C 0.2650(4) 0.8077(4) 0.2548(4) 0.0211(13) Uani 1 1 d . . .
H23 H 0.3049 0.8047 0.2336 0.025 Uiso 1 1 calc R . .
C24 C 0.1821(4) 0.7825(4) 0.2153(3) 0.0163(12) Uani 1 1 d . . .
H24 H 0.1664 0.7611 0.1673 0.020 Uiso 1 1 calc R . .
C25 C 0.1462(4) 0.8173(4) 0.3123(3) 0.0158(12) Uani 1 1 d . . .
C26 C 0.0805(4) 0.8215(4) 0.3373(3) 0.0191(12) Uani 1 1 d . . .
C27 C -0.0192(3) 0.6384(4) 0.0657(3) 0.0138(11) Uani 1 1 d . . .
C28 C 0.0217(4) 0.7208(4) -0.0216(3) 0.0179(12) Uani 1 1 d . . .
C29 C 0.0422(5) 0.7563(5) -0.0757(4) 0.0250(14) Uani 1 1 d . . .
H29 H 0.0347 0.7228 -0.1179 0.030 Uiso 1 1 calc R . .
C30 C 0.0742(5) 0.8427(5) -0.0662(4) 0.0259(15) Uani 1 1 d . . .
H30 H 0.0894 0.8689 -0.1022 0.031 Uiso 1 1 calc R . .
C31 C 0.0842(4) 0.8916(4) -0.0042(4) 0.0220(13) Uani 1 1 d . . .
H31 H 0.1057 0.9509 0.0011 0.026 Uiso 1 1 calc R . .
C32 C 0.0633(4) 0.8552(4) 0.0496(3) 0.0188(12) Uani 1 1 d . . .
H32 H 0.0714 0.8886 0.0920 0.023 Uiso 1 1 calc R . .
C33 C 0.0300(4) 0.7684(4) 0.0405(3) 0.0155(12) Uani 1 1 d . . .
C34 C -0.1657(4) 0.6516(4) 0.1837(3) 0.0161(12) Uani 1 1 d . . .
C35 C -0.2391(4) 0.5508(5) 0.2357(4) 0.0233(14) Uani 1 1 d . . .
C36 C -0.2895(5) 0.4999(6) 0.2607(4) 0.0347(18) Uani 1 1 d . . .
H36 H -0.3483 0.5092 0.2428 0.042 Uiso 1 1 calc R . .
C37 C -0.2510(5) 0.4357(6) 0.3121(4) 0.0346(18) Uani 1 1 d . . .
H37 H -0.2839 0.3997 0.3297 0.042 Uiso 1 1 calc R . .
C38 C -0.1644(5) 0.4225(6) 0.3388(4) 0.0324(17) Uani 1 1 d . . .
H38 H -0.1395 0.3775 0.3742 0.039 Uiso 1 1 calc R . .
C39 C -0.1139(4) 0.4742(5) 0.3147(4) 0.0239(14) Uani 1 1 d . . .
H39 H -0.0549 0.4660 0.3341 0.029 Uiso 1 1 calc R . .
C40 C -0.1523(4) 0.5384(5) 0.2611(3) 0.0198(13) Uani 1 1 d . . .
C41 C 0.2107(8) 0.6626(4) -0.1588(4) 0.098(5) Uani 1 1 d D . .
H41A H 0.2338 0.6376 -0.1926 0.118 Uiso 1 1 calc R . .
H41B H 0.1488 0.6594 -0.1828 0.118 Uiso 1 1 calc R . .
Cl1 Cl 0.2403(3) 0.7740(3) -0.1422(2) 0.0949(9) Uani 1 1 d D . .
Cl2 Cl 0.2442(3) 0.5967(3) -0.0812(2) 0.0949(9) Uani 1 1 d D . .
C42 C 0.4593(7) 0.5760(6) 0.1568(4) 0.071(3) Uani 1 1 d D . .
H42A H 0.4725 0.5168 0.1810 0.085 Uiso 1 1 calc R A 1
H42B H 0.3977 0.5819 0.1330 0.085 Uiso 1 1 calc R A 1
Cl3 Cl 0.4996(6) 0.6605(5) 0.2206(3) 0.0805(13) Uani 0.60 1 d PD B 1
Cl4 Cl 0.5020(5) 0.5828(4) 0.0925(3) 0.0805(13) Uani 0.60 1 d PD B 1
Cl3' Cl 0.5255(12) 0.6613(9) 0.2068(7) 0.167(6) Uani 0.40 1 d PD B 2
Cl4' Cl 0.4264(16) 0.5898(8) 0.0641(5) 0.167(6) Uani 0.40 1 d PD B 2
C43 C 0.3262(15) 0.8556(10) 0.0705(18) 0.123(3) Uani 0.50 1 d PD C 1
H43A H 0.2844 0.8937 0.0333 0.148 Uiso 0.50 1 calc PR C 1
H43B H 0.3497 0.8888 0.1168 0.148 Uiso 0.50 1 calc PR C 1
Cl5 Cl 0.2834(6) 0.7532(8) 0.0800(5) 0.123(3) Uani 0.50 1 d PD C 1
Cl6 Cl 0.4042(6) 0.8193(9) 0.0435(5) 0.123(3) Uani 0.50 1 d PD C 1
C44 C 0.3000(9) 0.887(3) -0.0323(8) 0.150(3) Uani 0.50 1 d PD D 2
H44A H 0.2840 0.8348 -0.0655 0.180 Uiso 0.50 1 calc PR D 2
H44B H 0.2704 0.9416 -0.0572 0.180 Uiso 0.50 1 calc PR D 2
Cl7 Cl 0.4079(8) 0.9011(9) 0.0113(6) 0.150(3) Uani 0.50 1 d PD D 2
Cl8 Cl 0.2895(8) 0.8664(9) 0.0490(6) 0.150(3) Uani 0.50 1 d PD D 2

loop_
_atom_site_aniso_label
_atom_site_aniso_U_11
_atom_site_aniso_U_22
_atom_site_aniso_U_33
_atom_site_aniso_U_23
_atom_site_aniso_U_13
_atom_site_aniso_U_12
Pt1 0.01009(10) 0.01084(10) 0.01155(11) 0.00090(8) 0.00240(8) -0.00061(7)
Pt2 0.01096(10) 0.01026(10) 0.01026(10) -0.00031(7) 0.00277(8) 0.00007(7)
I1 0.02120(19) 0.01148(18) 0.0240(2) 0.00270(15) 0.00765(16) -0.00031(14)
I2 0.02015(19) 0.01114(17) 0.01842(19) 0.00021(14) 0.00597(15) 0.00189(14)
S1 0.0121(6) 0.0165(7) 0.0153(7) 0.0019(5) 0.0039(5) 0.0009(5)
S2 0.0123(7) 0.0318(9) 0.0294(9) 0.0079(7) 0.0086(6) 0.0007(6)
S3 0.0150(6) 0.0135(7) 0.0133(7) -0.0020(5) 0.0046(5) -0.0029(5)
S4 0.0234(7) 0.0127(6) 0.0126(7) -0.0011(5) 0.0064(6) -0.0011(6)
N1 0.018(2) 0.013(2) 0.017(2) 0.005(2) 0.000(2) -0.001(2)
N2 0.011(2) 0.011(2) 0.014(2) -0.0013(18) 0.0019(18) 0.0009(18)
N3 0.013(2) 0.015(2) 0.012(2) 0.0001(19) 0.0054(19) -0.0025(19)
N4 0.016(2) 0.011(2) 0.012(2) -0.0004(18) 0.0076(19) 0.0013(18)
C1 0.012(3) 0.013(3) 0.019(3) 0.004(2) 0.005(2) 0.002(2)
C2 0.020(3) 0.012(3) 0.025(3) 0.000(2) 0.008(3) 0.003(2)
C3 0.020(3) 0.018(3) 0.035(4) -0.001(3) 0.013(3) 0.002(3)
C4 0.014(3) 0.022(3) 0.047(4) 0.004(3) 0.011(3) 0.004(3)
C5 0.011(3) 0.017(3) 0.032(4) 0.006(3) 0.001(3) 0.002(2)
C6 0.014(3) 0.022(3) 0.037(4) 0.008(3) -0.002(3) 0.000(3)
C7 0.020(3) 0.023(3) 0.026(4) 0.005(3) -0.009(3) -0.003(3)
C8 0.021(3) 0.019(3) 0.020(3) 0.005(2) -0.001(2) -0.003(3)
C9 0.035(4) 0.037(4) 0.011(3) 0.003(3) 0.000(3) -0.011(3)
C10 0.036(4) 0.037(4) 0.020(3) -0.002(3) 0.012(3) -0.011(3)
C11 0.028(3) 0.023(3) 0.015(3) 0.003(2) 0.007(3) -0.006(3)
C12 0.015(3) 0.014(3) 0.019(3) 0.003(2) 0.002(2) -0.001(2)
C13 0.015(3) 0.009(3) 0.022(3) 0.002(2) 0.004(2) -0.001(2)
C14 0.019(3) 0.020(3) 0.012(3) 0.000(2) 0.005(2) 0.003(2)
C15 0.024(3) 0.030(4) 0.019(3) -0.002(3) 0.007(3) 0.002(3)
C16 0.036(4) 0.044(5) 0.025(4) -0.005(3) 0.017(3) 0.003(3)
C17 0.043(4) 0.044(5) 0.018(3) -0.007(3) 0.016(3) 0.001(4)
C18 0.029(4) 0.028(4) 0.016(3) -0.002(3) 0.004(3) -0.004(3)
C19 0.036(4) 0.036(4) 0.010(3) -0.005(3) 0.000(3) -0.009(3)
C20 0.030(4) 0.029(4) 0.015(3) -0.004(3) -0.002(3) -0.010(3)
C21 0.020(3) 0.013(3) 0.021(3) 0.001(2) -0.001(2) -0.003(2)
C22 0.020(3) 0.021(3) 0.022(3) 0.000(3) 0.000(3) -0.007(3)
C23 0.017(3) 0.020(3) 0.024(3) -0.001(3) 0.006(3) -0.003(2)
C24 0.016(3) 0.015(3) 0.017(3) 0.001(2) 0.006(2) -0.002(2)
C25 0.021(3) 0.010(3) 0.013(3) 0.000(2) 0.003(2) -0.003(2)
C26 0.021(3) 0.018(3) 0.018(3) 0.000(2) 0.007(2) 0.000(2)
C27 0.009(2) 0.016(3) 0.015(3) -0.001(2) 0.004(2) 0.002(2)
C28 0.023(3) 0.013(3) 0.017(3) 0.002(2) 0.007(2) 0.001(2)
C29 0.039(4) 0.020(3) 0.018(3) 0.002(3) 0.013(3) 0.003(3)
C30 0.038(4) 0.021(3) 0.026(3) 0.007(3) 0.021(3) 0.002(3)
C31 0.030(3) 0.016(3) 0.024(3) 0.001(2) 0.014(3) -0.003(3)
C32 0.027(3) 0.016(3) 0.014(3) -0.003(2) 0.009(2) -0.002(2)
C33 0.016(3) 0.011(3) 0.018(3) 0.004(2) 0.005(2) 0.003(2)
C34 0.011(3) 0.022(3) 0.015(3) -0.001(2) 0.005(2) 0.000(2)
C35 0.017(3) 0.029(4) 0.024(3) 0.004(3) 0.008(3) -0.001(3)
C36 0.020(3) 0.046(5) 0.038(4) 0.010(4) 0.012(3) -0.007(3)
C37 0.027(4) 0.044(5) 0.038(4) 0.015(4) 0.019(3) -0.007(3)
C38 0.030(4) 0.040(4) 0.025(4) 0.010(3) 0.008(3) -0.007(3)
C39 0.019(3) 0.032(4) 0.022(3) 0.006(3) 0.008(3) -0.002(3)
C40 0.021(3) 0.023(3) 0.015(3) -0.002(2) 0.007(2) -0.005(3)
C41 0.044(7) 0.157(17) 0.083(10) -0.022(10) 0.015(7) -0.003(8)
Cl1 0.127(2) 0.0883(18) 0.0896(18) -0.0080(14) 0.0641(18) -0.0279(17)
Cl2 0.127(2) 0.0883(18) 0.0896(18) -0.0080(14) 0.0641(18) -0.0279(17)
C42 0.075(8) 0.070(8) 0.052(6) 0.009(6) 0.009(6) -0.016(6)
Cl3 0.139(4) 0.050(2) 0.068(2) 0.0017(17) 0.058(3) -0.011(2)
Cl4 0.139(4) 0.050(2) 0.068(2) 0.0017(17) 0.058(3) -0.011(2)
Cl3' 0.300(19) 0.069(6) 0.122(8) 0.033(5) 0.073(9) 0.028(8)
Cl4' 0.300(19) 0.069(6) 0.122(8) 0.033(5) 0.073(9) 0.028(8)
C43 0.100(4) 0.162(7) 0.077(4) -0.042(4) 0.001(3) 0.030(4)
Cl5 0.100(4) 0.162(7) 0.077(4) -0.042(4) 0.001(3) 0.030(4)
Cl6 0.100(4) 0.162(7) 0.077(4) -0.042(4) 0.001(3) 0.030(4)
C44 0.134(6) 0.134(6) 0.113(5) -0.018(5) -0.025(5) 0.023(5)
Cl7 0.134(6) 0.134(6) 0.113(5) -0.018(5) -0.025(5) 0.023(5)
Cl8 0.134(6) 0.134(6) 0.113(5) -0.018(5) -0.025(5) 0.023(5)

loop_
_atom_type_symbol
_atom_type_description
_atom_type_scat_dispersion_real
_atom_type_scat_dispersion_imag
_atom_type_scat_source
C C 0.0033 0.0016 'International Tables Vol C Tables 4.2.6.8 and 6.1.1.4'
H H 0.0000 0.0000 'International Tables Vol C Tables 4.2.6.8 and 6.1.1.4'
N N 0.0061 0.0033 'International Tables Vol C Tables 4.2.6.8 and 6.1.1.4'
S S 0.1246 0.1234 'International Tables Vol C Tables 4.2.6.8 and 6.1.1.4'
I I -0.4742 1.8119 'International Tables Vol C Tables 4.2.6.8 and 6.1.1.4'
Pt Pt -1.7033 8.3905 'International Tables Vol C Tables 4.2.6.8 and 6.1.1.4'
Cl Cl 0.1484 0.1585 'International Tables Vol C Tables 4.2.6.8 and 6.1.1.4'

loop_
_geom_angle_atom_site_label_1
_geom_angle_atom_site_label_2
_geom_angle_atom_site_label_3
_geom_angle
C1 Pt1 N1 81.9(2)
C1 Pt1 N3 177.4(2)
N1 Pt1 N3 95.6(2)
C1 Pt1 S3 94.65(18)
N1 Pt1 S3 175.23(16)
N3 Pt1 S3 87.88(13)
C1 Pt1 Pt2 92.16(17)
N1 Pt1 Pt2 95.82(14)
N3 Pt1 Pt2 87.24(13)
S3 Pt1 Pt2 87.56(4)
C1 Pt1 I1 84.03(17)
N1 Pt1 I1 90.97(14)
N3 Pt1 I1 96.90(13)
S3 Pt1 I1 85.39(4)
Pt2 Pt1 I1 171.681(13)
C14 Pt2 N2 81.9(2)
C14 Pt2 N4 175.9(2)
N2 Pt2 N4 94.13(19)
C14 Pt2 S1 95.82(18)
N2 Pt2 S1 176.24(14)
N4 Pt2 S1 88.21(13)
C14 Pt2 Pt1 91.39(18)
N2 Pt2 Pt1 94.79(14)
N4 Pt2 Pt1 88.04(13)
S1 Pt2 Pt1 88.22(4)
C14 Pt2 I2 83.14(18)
N2 Pt2 I2 90.72(13)
N4 Pt2 I2 97.87(13)
S1 Pt2 I2 86.04(4)
Pt1 Pt2 I2 171.620(13)
C34 S1 Pt2 105.5(2)
C34 S2 C35 89.7(3)
C27 S3 Pt1 104.8(2)
C27 S4 C28 90.1(3)
C11 N1 C12 119.5(6)
C11 N1 Pt1 128.0(4)
C12 N1 Pt1 112.6(4)
C24 N2 C25 119.5(5)
C24 N2 Pt2 127.7(4)
C25 N2 Pt2 112.8(4)
C34 N3 C40 111.0(5)
C34 N3 Pt1 117.6(4)
C40 N3 Pt1 130.2(4)
C27 N4 C33 110.7(5)
C27 N4 Pt2 117.2(4)
C33 N4 Pt2 132.0(4)
C2 C1 C13 117.4(6)
C2 C1 Pt1 131.1(5)
C13 C1 Pt1 111.4(4)
C1 C2 C3 120.4(6)
C1 C2 H2 119.8
C3 C2 H2 119.8
C4 C3 C2 121.7(7)
C4 C3 H3 119.1
C2 C3 H3 119.1
C3 C4 C5 120.0(6)
C3 C4 H4 120.0
C5 C4 H4 120.0
C4 C5 C13 117.3(6)
C4 C5 C6 123.9(6)
C13 C5 C6 118.8(7)
C7 C6 C5 121.5(6)
C7 C6 H6 119.2
C5 C6 H6 119.2
C6 C7 C8 121.3(6)
C6 C7 H7 119.3
C8 C7 H7 119.3
C9 C8 C12 117.2(6)
C9 C8 C7 125.0(6)
C12 C8 C7 117.8(7)
C10 C9 C8 120.1(6)
C10 C9 H9 119.9
C8 C9 H9 119.9
C9 C10 C11 119.0(7)
C9 C10 H10 120.5
C11 C10 H10 120.5
N1 C11 C10 122.0(7)
N1 C11 H11 119.0
C10 C11 H11 119.0
N1 C12 C8 122.2(6)
N1 C12 C13 116.3(5)
C8 C12 C13 121.5(6)
C1 C13 C5 123.1(6)
C1 C13 C12 117.8(5)
C5 C13 C12 119.0(6)
C15 C14 C26 116.9(6)
C15 C14 Pt2 131.2(5)
C26 C14 Pt2 111.8(4)
C14 C15 C16 120.4(6)
C14 C15 H15 119.8
C16 C15 H15 119.8
C17 C16 C15 121.3(7)
C17 C16 H16 119.4
C15 C16 H16 119.4
C16 C17 C18 120.5(7)
C16 C17 H17 119.8
C18 C17 H17 119.8
C17 C18 C26 117.6(6)
C17 C18 C19 124.0(7)
C26 C18 C19 118.4(7)
C20 C19 C18 121.7(6)
C20 C19 H19 119.1
C18 C19 H19 119.1
C19 C20 C21 121.5(6)
C19 C20 H20 119.3
C21 C20 H20 119.3
C22 C21 C25 117.8(6)
C22 C21 C20 125.5(6)
C25 C21 C20 116.7(6)
C23 C22 C21 120.1(6)
C23 C22 H22 119.9
C21 C22 H22 119.9
C22 C23 C24 119.2(6)
C22 C23 H23 120.4
C24 C23 H23 120.4
N2 C24 C23 122.0(6)
N2 C24 H24 119.0
C23 C24 H24 119.0
N2 C25 C21 121.4(6)
N2 C25 C26 115.9(5)
C21 C25 C26 122.7(6)
C18 C26 C14 123.4(6)
C18 C26 C25 119.1(6)
C14 C26 C25 117.5(6)
N4 C27 S3 128.4(5)
N4 C27 S4 115.0(4)
S3 C27 S4 116.5(3)
C29 C28 C33 123.1(6)
C29 C28 S4 127.4(5)
C33 C28 S4 109.4(5)
C28 C29 C30 117.6(6)
C28 C29 H29 121.2
C30 C29 H29 121.2
C29 C30 C31 120.6(6)
C29 C30 H30 119.7
C31 C30 H30 119.7
C32 C31 C30 121.2(6)
C32 C31 H31 119.4
C30 C31 H31 119.4
C31 C32 C33 118.9(6)
C31 C32 H32 120.5
C33 C32 H32 120.5
C28 C33 C32 118.5(6)
C28 C33 N4 114.8(5)
C32 C33 N4 126.7(6)
N3 C34 S1 127.8(5)
N3 C34 S2 115.2(5)
S1 C34 S2 117.0(3)
C36 C35 C40 122.4(7)
C36 C35 S2 127.9(6)
C40 C35 S2 109.7(5)
C37 C36 C35 117.6(7)
C37 C36 H36 121.2
C35 C36 H36 121.2
C36 C37 C38 121.1(7)
C36 C37 H37 119.4
C38 C37 H37 119.4
C39 C38 C37 121.3(7)
C39 C38 H38 119.4
C37 C38 H38 119.4
C38 C39 C40 118.3(6)
C38 C39 H39 120.8
C40 C39 H39 120.8
C39 C40 C35 119.2(6)
C39 C40 N3 126.4(6)
C35 C40 N3 114.4(6)
Cl1 C41 Cl2 113.6(5)
Cl1 C41 H41A 108.9
Cl2 C41 H41A 108.9
Cl1 C41 H41B 108.9
Cl2 C41 H41B 108.9
H41A C41 H41B 107.7
Cl4 C42 Cl3 110.2(5)
Cl4 C42 Cl4' 40.9(8)
Cl3 C42 Cl4' 125.1(8)
Cl4 C42 Cl3' 90.5(7)
Cl3 C42 Cl3' 20.4(8)
Cl4' C42 Cl3' 113.4(9)
Cl4 C42 H42A 109.6
Cl3 C42 H42A 109.6
Cl4' C42 H42A 123.2
Cl3' C42 H42A 113.3
Cl4 C42 H42B 109.6
Cl3 C42 H42B 109.6
Cl4' C42 H42B 68.7
Cl3' C42 H42B 123.8
H42A C42 H42B 108.1
Cl6 C43 Cl5 100.5(10)
Cl6 C43 H43A 111.7
Cl5 C43 H43A 111.7
Cl6 C43 H43B 111.7
Cl5 C43 H43B 111.7
H43A C43 H43B 109.4
Cl7 C44 Cl8 92.3(11)
Cl7 C44 H44A 113.2
Cl8 C44 H44A 113.2
Cl7 C44 H44B 113.2
Cl8 C44 H44B 113.2
H44A C44 H44B 110.6

loop_
_geom_bond_atom_site_label_1
_geom_bond_atom_site_label_2
_geom_bond_distance
Pt1 C1 2.026(6)
Pt1 N1 2.078(5)
Pt1 N3 2.198(5)
Pt1 S3 2.3014(14)
Pt1 Pt2 2.6690(3)
Pt1 I1 2.7601(4)
Pt2 C14 2.017(6)
Pt2 N2 2.063(5)
Pt2 N4 2.192(5)
Pt2 S1 2.3031(14)
Pt2 I2 2.7518(4)
S1 C34 1.715(6)
S2 C34 1.742(6)
S2 C35 1.744(7)
S3 C27 1.711(6)
S4 C27 1.745(6)
S4 C28 1.747(6)
N1 C11 1.331(9)
N1 C12 1.358(8)
N2 C24 1.332(8)
N2 C25 1.370(8)
N3 C34 1.320(8)
N3 C40 1.406(8)
N4 C27 1.325(8)
N4 C33 1.416(8)
C1 C2 1.374(9)
C1 C13 1.410(8)
C2 C3 1.411(9)
C2 H2 0.9500
C3 C4 1.374(10)
C3 H3 0.9500
C4 C5 1.402(11)
C4 H4 0.9500
C5 C13 1.413(9)
C5 C6 1.439(10)
C6 C7 1.352(11)
C6 H6 0.9500
C7 C8 1.437(10)
C7 H7 0.9500
C8 C9 1.403(11)
C8 C12 1.411(9)
C9 C10 1.378(11)
C9 H9 0.9500
C10 C11 1.403(9)
C10 H10 0.9500
C11 H11 0.9500
C12 C13 1.429(9)
C14 C15 1.394(9)
C14 C26 1.413(9)
C15 C16 1.409(10)
C15 H15 0.9500
C16 C17 1.377(11)
C16 H16 0.9500
C17 C18 1.397(11)
C17 H17 0.9500
C18 C26 1.403(9)
C18 C19 1.448(10)
C19 C20 1.351(11)
C19 H19 0.9500
C20 C21 1.442(9)
C20 H20 0.9500
C21 C22 1.393(10)
C21 C25 1.410(8)
C22 C23 1.380(10)
C22 H22 0.9500
C23 C24 1.394(8)
C23 H23 0.9500
C24 H24 0.9500
C25 C26 1.422(9)
C28 C29 1.380(9)
C28 C33 1.397(9)
C29 C30 1.386(10)
C29 H29 0.9500
C30 C31 1.396(10)
C30 H30 0.9500
C31 C32 1.385(9)
C31 H31 0.9500
C32 C33 1.401(8)
C32 H32 0.9500
C35 C36 1.397(10)
C35 C40 1.400(9)
C36 C37 1.373(11)
C36 H36 0.9500
C37 C38 1.397(11)
C37 H37 0.9500
C38 C39 1.393(10)
C38 H38 0.9500
C39 C40 1.399(9)
C39 H39 0.9500
C41 Cl1 1.732(5)
C41 Cl2 1.741(5)
C41 H41A 0.9900
C41 H41B 0.9900
C42 Cl4 1.733(5)
C42 Cl3 1.737(5)
C42 Cl4' 1.737(5)
C42 Cl3' 1.743(5)
C42 H42A 0.9900
C42 H42B 0.9900
C43 Cl6 1.736(5)
C43 Cl5 1.742(5)
C43 H43A 0.9900
C43 H43B 0.9900
C44 Cl7 1.741(5)
C44 Cl8 1.745(5)
C44 H44A 0.9900
C44 H44B 0.9900
